data_4077398
loop_
_publ_author_name
'Yu, Zhengkun'
'Wittbrodt, Joanne M.'
'Xia, Aibing'
'Heeg, Mary Jane'
'Schlegel, H. Bernhard'
'Winter, Charles H.'

_publ_section_title
;
 Hydrogen and Dihydrogen Bonding as Important Features of the Reactivity
 of the Bridging Hydride in Pyrazolate-Bridged Dialuminum Complexes
;
_journal_issue 21
_journal_name_full Organometallics
_journal_page_first 4301
_journal_paper_doi 10.1021/om010531b
_journal_volume 20
_journal_year 2001
_chemical_formula_sum 'C44 H58 Al2 N2 O'
_chemical_formula_weight 684.88
_chemical_name_systematic
;
  ?
;
_space_group_IT_number 2
_symmetry_cell_setting triclinic
_symmetry_space_group_name_Hall '-P 1'
_symmetry_space_group_name_H-M 'P -1'
_atom_sites_solution_hydrogens geom
_atom_sites_solution_primary direct
_atom_sites_solution_secondary difmap
_audit_creation_method SHELXL-97
_cell_angle_alpha 77.7990(10)
_cell_angle_beta 89.435(2)
_cell_angle_gamma 71.1140(10)
_cell_formula_units_Z 2
_cell_length_a 10.6411(7)
_cell_length_b 11.6236(9)
_cell_length_c 18.6061(13)
_cell_measurement_reflns_used 4204
_cell_measurement_temperature 295(2)
_cell_volume 2124.0(3)
_computing_cell_refinement 'Bruker SAINT'
_computing_data_collection 'Bruker SMART'
_computing_data_reduction 'Bruker SAINT'
_computing_molecular_graphics SHELXTL-Plus
_computing_publication_material SHELXL-93
_computing_structure_refinement 'SHELXL-97 (Sheldrick, 1997)'
_computing_structure_solution 'SHELXS-97 (Sheldrick, 1990)'
_diffrn_ambient_temperature 295(2)
_diffrn_measured_fraction_theta_full 0.866
_diffrn_measured_fraction_theta_max 0.866
_diffrn_measurement_method 'SMART CCD'
_diffrn_radiation_monochromator graphite
_diffrn_radiation_source 'fine-focus sealed tube'
_diffrn_radiation_type MoK\a
_diffrn_radiation_wavelength 0.71073
_diffrn_reflns_av_R_equivalents 0.024
_diffrn_reflns_av_sigmaI/netI 0.0674
_diffrn_reflns_limit_h_max 14
_diffrn_reflns_limit_h_min -14
_diffrn_reflns_limit_k_max 15
_diffrn_reflns_limit_k_min -14
_diffrn_reflns_limit_l_max 23
_diffrn_reflns_limit_l_min 0
_diffrn_reflns_number 14376
_diffrn_reflns_theta_full 28.29
_diffrn_reflns_theta_max 28.29
_diffrn_reflns_theta_min 1.90
_exptl_absorpt_coefficient_mu 0.101
_exptl_absorpt_correction_T_max 0.9801
_exptl_absorpt_correction_T_min 0.9704
_exptl_absorpt_correction_type multi-scan
_exptl_crystal_colour colorless
_exptl_crystal_density_diffrn 1.071
_exptl_crystal_density_method 'not measured'
_exptl_crystal_description chunk
_exptl_crystal_F_000 740
_exptl_crystal_size_max 0.30
_exptl_crystal_size_mid 0.30
_exptl_crystal_size_min 0.20
_refine_diff_density_max 0.420
_refine_diff_density_min -0.278
_refine_diff_density_rms 0.040
_refine_ls_extinction_coef 0.0001(10)
_refine_ls_extinction_expression Fc^*^=kFc[1+0.001xFc^2^\l^3^/sin(2\q)]^-1/4^
_refine_ls_extinction_method SHELXL
_refine_ls_goodness_of_fit_ref 1.006
_refine_ls_hydrogen_treatment mixed
_refine_ls_matrix_type full
_refine_ls_number_parameters 653
_refine_ls_number_reflns 9135
_refine_ls_number_restraints 0
_refine_ls_restrained_S_all 1.006
_refine_ls_R_factor_all 0.1283
_refine_ls_R_factor_gt 0.0663
_refine_ls_shift/su_max 0.141
_refine_ls_shift/su_mean 0.005
_refine_ls_structure_factor_coef Fsqd
_refine_ls_weighting_details 'calc w=1/[\s^2^(Fo^2^)+(0.0905P)^2^+0.2289P] where P=(Fo^2^+2Fc^2^)/3'
_refine_ls_weighting_scheme calc
_refine_ls_wR_factor_gt 0.1519
_refine_ls_wR_factor_ref 0.1820
_reflns_number_gt 5274
_reflns_number_total 9135
_reflns_threshold_expression >2sigma(I)
_cod_data_source_file om010531b.cif
_cod_data_source_block alib_(3)
_cod_depositor_comments
;
The following automatic conversions were performed:

'_exptl_absorpt_correction_type' value 'Multi-scan' changed to
'multi-scan' according to
/home/saulius/struct/CIF-dictionaries/cif_core.dic dictionary named
'cif_core.dic' version 2.4.2 from 2011-04-26.

Automatic conversion script
Id: cif_fix_values 1715 2011-07-08 13:25:40Z adriana 
;
_cod_original_sg_symbol_H-M P(-1)
_cod_database_code 4077398

loop_
_symmetry_equiv_pos_as_xyz
'x, y, z'
'-x, -y, -z'

loop_
_atom_site_label
_atom_site_type_symbol
_atom_site_fract_x
_atom_site_fract_y
_atom_site_fract_z
_atom_site_U_iso_or_equiv
_atom_site_adp_type
_atom_site_occupancy
_atom_site_symmetry_multiplicity
_atom_site_calc_flag
_atom_site_refinement_flags
Al1 Al 0.73143(7) 0.75005(7) 0.23794(4) 0.0389(2) Uani 1 1 d .
Al2 Al 0.65912(8) 1.02874(7) 0.26291(5) 0.0472(2) Uani 1 1 d .
O1 O 0.60302(15) 0.90019(15) 0.24505(9) 0.0401(4) Uani 1 1 d .
N1 N 0.87039(19) 0.82652(19) 0.23612(11) 0.0412(5) Uani 1 1 d .
N2 N 0.84332(19) 0.92971(19) 0.26706(11) 0.0419(5) Uani 1 1 d .
C1 C 1.0033(3) 0.7809(3) 0.23212(16) 0.0526(7) Uani 1 1 d .
C2 C 1.0620(3) 0.8538(3) 0.26086(19) 0.0639(9) Uani 1 1 d .
C3 C 0.9607(3) 0.9440(3) 0.28290(16) 0.0494(7) Uani 1 1 d .
C4 C 1.0703(3) 0.6715(3) 0.19968(19) 0.0593(8) Uani 1 1 d .
C5 C 1.0879(3) 0.5536(4) 0.2377(3) 0.0757(10) Uani 1 1 d .
C6 C 1.1570(4) 0.4519(4) 0.2075(3) 0.0912(13) Uani 1 1 d .
C7 C 1.2076(5) 0.4705(5) 0.1416(3) 0.1073(16) Uani 1 1 d .
C8 C 1.1921(6) 0.5868(6) 0.1032(3) 0.1177(17) Uani 1 1 d .
C9 C 1.1234(5) 0.6893(4) 0.1321(2) 0.0910(12) Uani 1 1 d .
C10 C 0.9698(3) 1.0426(3) 0.31960(17) 0.0543(7) Uani 1 1 d .
C11 C 0.8982(4) 1.1655(4) 0.2940(3) 0.0844(12) Uani 1 1 d .
C12 C 0.9115(6) 1.2549(5) 0.3283(3) 0.1152(17) Uani 1 1 d .
C13 C 0.9972(6) 1.2226(5) 0.3894(3) 0.1130(16) Uani 1 1 d .
C14 C 1.0698(5) 1.0996(5) 0.4156(3) 0.1063(15) Uani 1 1 d .
C15 C 1.0565(4) 1.0098(4) 0.3802(2) 0.0790(10) Uani 1 1 d .
C16 C 0.4605(2) 0.9232(3) 0.25674(15) 0.0450(6) Uani 1 1 d .
C17 C 0.4328(2) 0.8031(3) 0.28753(15) 0.0490(7) Uani 1 1 d .
C18 C 0.4100(3) 0.7745(4) 0.3612(2) 0.0699(9) Uani 1 1 d .
C19 C 0.3800(4) 0.6661(5) 0.3903(3) 0.0991(15) Uani 1 1 d .
C20 C 0.3721(4) 0.5894(4) 0.3469(3) 0.0966(14) Uani 1 1 d .
C21 C 0.3939(3) 0.6159(4) 0.2746(3) 0.0783(11) Uani 1 1 d .
C22 C 0.4229(3) 0.7234(3) 0.2443(2) 0.0593(8) Uani 1 1 d .
C23 C 0.3723(2) 0.9996(3) 0.18878(16) 0.0483(7) Uani 1 1 d .
C24 C 0.2485(3) 1.0800(3) 0.1982(2) 0.0658(9) Uani 1 1 d .
C25 C 0.1597(4) 1.1459(4) 0.1385(3) 0.0878(12) Uani 1 1 d .
C26 C 0.1940(4) 1.1334(4) 0.0690(3) 0.0962(14) Uani 1 1 d .
C27 C 0.3170(4) 1.0547(4) 0.0583(2) 0.0867(12) Uani 1 1 d .
C28 C 0.4063(4) 0.9885(3) 0.11842(18) 0.0653(9) Uani 1 1 d .
C29 C 0.7564(3) 0.6229(3) 0.33004(15) 0.0479(7) Uani 1 1 d .
C30 C 0.7666(4) 0.6538(3) 0.40511(17) 0.0664(9) Uani 1 1 d .
C31 C 0.8965(6) 0.6716(6) 0.4198(3) 0.1039(17) Uani 1 1 d .
C32 C 0.7443(5) 0.5546(5) 0.4674(2) 0.0987(15) Uani 1 1 d .
C33 C 0.7288(3) 0.7041(3) 0.14198(16) 0.0522(7) Uani 1 1 d .
C34 C 0.7828(4) 0.5659(3) 0.14007(19) 0.0716(9) Uani 1 1 d .
C35 C 0.6819(6) 0.5018(5) 0.1641(4) 0.1090(16) Uani 1 1 d .
C36 C 0.8287(8) 0.5455(6) 0.0644(3) 0.1134(18) Uani 1 1 d .
C37 C 0.6050(4) 1.1662(3) 0.1765(2) 0.0674(9) Uani 1 1 d .
C38 C 0.6519(4) 1.1446(4) 0.1014(2) 0.0824(11) Uani 1 1 d .
C39 C 0.7961(6) 1.1342(7) 0.0926(3) 0.1047(15) Uani 1 1 d .
C40 C 0.5673(8) 1.2474(8) 0.0375(4) 0.137(2) Uani 1 1 d .
C41 C 0.6236(4) 1.0528(4) 0.3642(2) 0.0770(10) Uani 1 1 d .
C42 C 0.5400(6) 1.1791(7) 0.3762(3) 0.146(3) Uani 1 1 d .
C43 C 0.4008(6) 1.2073(7) 0.3585(5) 0.205(4) Uani 1 1 d .
H43A H 0.3632 1.1647 0.3983 0.246 Uiso 1 1 calc R
H43B H 0.3895 1.1805 0.3144 0.246 Uiso 1 1 calc R
H43C H 0.3567 1.2956 0.3511 0.246 Uiso 1 1 calc R
C44 C 0.5582(9) 1.1973(8) 0.4494(4) 0.258(5) Uani 1 1 d .
H44A H 0.5244 1.2846 0.4491 0.309 Uiso 1 1 calc R
H44B H 0.6512 1.1651 0.4647 0.309 Uiso 1 1 calc R
H44C H 0.5109 1.1541 0.4831 0.309 Uiso 1 1 calc R
H2 H 1.154(3) 0.844(3) 0.2612(17) 0.079(10) Uiso 1 1 d .
H5 H 1.073(3) 0.536(3) 0.2889(18) 0.072(10) Uiso 1 1 d .
H6 H 1.172(4) 0.377(4) 0.240(2) 0.106(15) Uiso 1 1 d .
H7 H 1.258(4) 0.402(4) 0.124(2) 0.120(15) Uiso 1 1 d .
H8 H 1.240(6) 0.612(6) 0.046(3) 0.20(2) Uiso 1 1 d .
H9 H 1.102(5) 0.776(5) 0.105(3) 0.142(19) Uiso 1 1 d .
H11 H 0.849(4) 1.186(4) 0.257(2) 0.090(14) Uiso 1 1 d .
H12 H 0.856(4) 1.339(4) 0.306(2) 0.121(16) Uiso 1 1 d .
H13 H 0.995(4) 1.301(4) 0.417(2) 0.122(14) Uiso 1 1 d .
H14 H 1.132(5) 1.076(4) 0.461(3) 0.129(16) Uiso 1 1 d .
H15 H 1.104(3) 0.928(3) 0.3948(18) 0.075(11) Uiso 1 1 d .
H16 H 0.440(2) 0.972(2) 0.2962(13) 0.036(6) Uiso 1 1 d .
H18 H 0.410(3) 0.831(3) 0.3911(15) 0.050(8) Uiso 1 1 d .
H19 H 0.362(4) 0.656(4) 0.438(2) 0.102(14) Uiso 1 1 d .
H20 H 0.345(4) 0.519(4) 0.369(2) 0.113(14) Uiso 1 1 d .
H21 H 0.400(4) 0.566(4) 0.241(2) 0.094(14) Uiso 1 1 d .
H22 H 0.435(3) 0.743(2) 0.1923(15) 0.050(8) Uiso 1 1 d .
H24 H 0.228(3) 1.081(3) 0.2441(16) 0.057(9) Uiso 1 1 d .
H25 H 0.078(4) 1.203(3) 0.1462(19) 0.089(11) Uiso 1 1 d .
H26 H 0.126(4) 1.176(4) 0.027(2) 0.120(14) Uiso 1 1 d .
H27 H 0.338(3) 1.043(3) 0.006(2) 0.095(12) Uiso 1 1 d .
H28 H 0.488(3) 0.936(3) 0.1117(17) 0.071(10) Uiso 1 1 d .
H29A H 0.831(3) 0.557(3) 0.3278(14) 0.048(8) Uiso 1 1 d .
H29B H 0.682(3) 0.588(3) 0.3293(16) 0.073(9) Uiso 1 1 d .
H30 H 0.697(3) 0.730(3) 0.4037(16) 0.067(9) Uiso 1 1 d .
H31A H 0.974(4) 0.583(5) 0.420(2) 0.115(16) Uiso 1 1 d .
H31B H 0.915(4) 0.743(4) 0.381(2) 0.107(13) Uiso 1 1 d .
H31C H 0.899(4) 0.694(4) 0.462(2) 0.101(14) Uiso 1 1 d .
H32A H 0.819(4) 0.474(4) 0.462(2) 0.095(13) Uiso 1 1 d .
H32B H 0.754(4) 0.571(4) 0.513(3) 0.123(17) Uiso 1 1 d .
H23C H 0.640(5) 0.556(4) 0.455(2) 0.116(14) Uiso 1 1 d .
H33A H 0.641(4) 0.740(3) 0.1153(19) 0.086(11) Uiso 1 1 d .
H33B H 0.786(3) 0.744(3) 0.1126(17) 0.075(10) Uiso 1 1 d .
H34 H 0.866(4) 0.517(3) 0.177(2) 0.093(11) Uiso 1 1 d .
H35A H 0.659(4) 0.505(4) 0.216(3) 0.115(16) Uiso 1 1 d .
H35B H 0.720(6) 0.418(6) 0.154(3) 0.18(2) Uiso 1 1 d .
H35C H 0.614(7) 0.572(7) 0.108(4) 0.23(3) Uiso 1 1 d .
H36A H 0.875(5) 0.455(5) 0.064(2) 0.134(17) Uiso 1 1 d .
H36B H 0.734(5) 0.588(4) 0.031(3) 0.124(17) Uiso 1 1 d .
H36C H 0.891(7) 0.595(6) 0.043(4) 0.21(3) Uiso 1 1 d .
H37A H 0.627(4) 1.242(4) 0.178(2) 0.106(13) Uiso 1 1 d .
H37B H 0.513(4) 1.188(3) 0.1716(18) 0.085(11) Uiso 1 1 d .
H38 H 0.651(4) 1.059(4) 0.0912(19) 0.094(12) Uiso 1 1 d .
H39A H 0.859(4) 1.066(4) 0.126(3) 0.117(16) Uiso 1 1 d .
H39B H 0.846(4) 1.096(4) 0.043(3) 0.127(15) Uiso 1 1 d .
H39C H 0.812(6) 1.207(6) 0.098(3) 0.16(3) Uiso 1 1 d .
H40A H 0.629(5) 1.209(4) -0.011(3) 0.132(18) Uiso 1 1 d .
H40B H 0.578(5) 1.337(5) 0.042(3) 0.14(2) Uiso 1 1 d .
H40C H 0.476(6) 1.252(5) 0.043(3) 0.15(2) Uiso 1 1 d .
H41A H 0.582(4) 0.999(3) 0.394(2) 0.086(12) Uiso 1 1 d .
H41B H 0.705(5) 1.017(4) 0.413(3) 0.147(17) Uiso 1 1 d .
H42 H 0.585(5) 1.269(5) 0.352(3) 0.16(2) Uiso 1 1 d .

loop_
_atom_site_aniso_label
_atom_site_aniso_U_11
_atom_site_aniso_U_22
_atom_site_aniso_U_33
_atom_site_aniso_U_23
_atom_site_aniso_U_13
_atom_site_aniso_U_12
Al1 0.0437(4) 0.0369(4) 0.0395(4) -0.0088(3) 0.0000(3) -0.0176(3)
Al2 0.0429(4) 0.0410(5) 0.0625(5) -0.0194(4) 0.0061(4) -0.0152(4)
O1 0.0354(8) 0.0402(10) 0.0475(10) -0.0112(8) 0.0030(7) -0.0153(8)
N1 0.0415(11) 0.0388(12) 0.0472(12) -0.0144(10) 0.0024(9) -0.0155(10)
N2 0.0407(11) 0.0402(12) 0.0494(13) -0.0146(10) 0.0009(9) -0.0162(10)
C1 0.0415(14) 0.0509(17) 0.0705(19) -0.0226(15) 0.0058(13) -0.0164(13)
C2 0.0379(15) 0.066(2) 0.097(3) -0.0342(18) 0.0049(15) -0.0193(15)
C3 0.0439(14) 0.0481(16) 0.0627(18) -0.0176(14) 0.0000(12) -0.0205(13)
C4 0.0432(15) 0.058(2) 0.083(2) -0.0303(17) 0.0054(14) -0.0154(14)
C5 0.066(2) 0.065(2) 0.102(3) -0.033(2) 0.019(2) -0.0200(18)
C6 0.079(3) 0.062(3) 0.133(4) -0.037(3) 0.012(3) -0.014(2)
C7 0.096(3) 0.096(4) 0.135(5) -0.069(4) 0.019(3) -0.011(3)
C8 0.146(4) 0.109(4) 0.098(4) -0.057(3) 0.031(3) -0.022(3)
C9 0.111(3) 0.081(3) 0.076(3) -0.031(2) 0.019(2) -0.016(3)
C10 0.0477(15) 0.0569(19) 0.071(2) -0.0280(15) 0.0032(14) -0.0259(14)
C11 0.102(3) 0.056(2) 0.103(3) -0.030(2) -0.025(2) -0.027(2)
C12 0.138(4) 0.067(3) 0.147(5) -0.041(3) -0.036(4) -0.029(3)
C13 0.140(4) 0.095(4) 0.128(4) -0.056(3) -0.017(3) -0.051(3)
C14 0.121(4) 0.118(4) 0.099(3) -0.046(3) -0.027(3) -0.051(3)
C15 0.077(2) 0.075(3) 0.090(3) -0.031(2) -0.011(2) -0.024(2)
C16 0.0377(13) 0.0515(16) 0.0468(16) -0.0107(13) 0.0056(11) -0.0161(12)
C17 0.0361(13) 0.0542(17) 0.0537(17) 0.0000(14) -0.0004(11) -0.0182(13)
C18 0.066(2) 0.084(3) 0.062(2) -0.002(2) 0.0026(16) -0.0368(19)
C19 0.102(3) 0.121(4) 0.075(3) 0.023(3) 0.006(2) -0.065(3)
C20 0.092(3) 0.084(3) 0.112(4) 0.021(3) -0.005(2) -0.054(3)
C21 0.063(2) 0.062(2) 0.113(3) -0.007(2) -0.002(2) -0.0320(18)
C22 0.0502(17) 0.0570(19) 0.072(2) -0.0057(17) 0.0013(15) -0.0244(15)
C23 0.0409(14) 0.0461(16) 0.0588(18) -0.0053(13) -0.0012(12) -0.0193(13)
C24 0.0521(18) 0.061(2) 0.075(2) -0.0007(18) 0.0031(17) -0.0144(16)
C25 0.049(2) 0.080(3) 0.112(4) 0.001(2) -0.008(2) -0.005(2)
C26 0.074(3) 0.104(3) 0.092(3) 0.016(3) -0.027(2) -0.026(3)
C27 0.090(3) 0.097(3) 0.063(3) 0.004(2) -0.013(2) -0.030(2)
C28 0.060(2) 0.068(2) 0.059(2) -0.0013(17) -0.0049(16) -0.0164(18)
C29 0.0501(16) 0.0412(16) 0.0489(17) -0.0059(13) -0.0012(13) -0.0128(14)
C30 0.080(2) 0.061(2) 0.0456(18) -0.0073(16) -0.0025(15) -0.0088(19)
C31 0.151(5) 0.114(4) 0.058(3) -0.006(3) -0.028(3) -0.066(4)
C32 0.101(3) 0.117(4) 0.053(3) 0.012(2) 0.008(2) -0.021(3)
C33 0.0663(19) 0.0468(17) 0.0454(17) -0.0117(13) -0.0023(15) -0.0201(16)
C34 0.093(3) 0.056(2) 0.065(2) -0.0232(17) -0.0074(19) -0.0169(19)
C35 0.150(5) 0.074(3) 0.126(5) -0.041(3) 0.023(4) -0.057(3)
C36 0.164(5) 0.091(4) 0.090(3) -0.054(3) 0.028(4) -0.027(4)
C37 0.060(2) 0.0470(19) 0.095(3) -0.0054(17) -0.0057(18) -0.0232(17)
C38 0.095(3) 0.073(3) 0.081(3) 0.006(2) -0.017(2) -0.045(2)
C39 0.107(4) 0.118(4) 0.081(3) 0.000(3) 0.011(3) -0.039(4)
C40 0.137(5) 0.149(6) 0.106(4) 0.032(4) -0.041(4) -0.057(5)
C41 0.085(3) 0.080(3) 0.075(3) -0.039(2) 0.015(2) -0.025(2)
C42 0.110(4) 0.192(7) 0.124(4) -0.105(5) 0.000(3) 0.010(4)
C43 0.112(5) 0.210(7) 0.299(10) -0.173(7) -0.014(5) 0.012(5)
C44 0.304(11) 0.238(9) 0.168(7) -0.144(7) -0.036(7) 0.061(8)

loop_
_atom_type_symbol
_atom_type_description
_atom_type_scat_dispersion_real
_atom_type_scat_dispersion_imag
_atom_type_scat_source
C C 0.0033 0.0016 'International Tables Vol C Tables 4.2.6.8 and 6.1.1.4'
H H 0.0000 0.0000 'International Tables Vol C Tables 4.2.6.8 and 6.1.1.4'
N N 0.0061 0.0033 'International Tables Vol C Tables 4.2.6.8 and 6.1.1.4'
O O 0.0106 0.0060 'International Tables Vol C Tables 4.2.6.8 and 6.1.1.4'
Al Al 0.0645 0.0514 'International Tables Vol C Tables 4.2.6.8 and 6.1.1.4'

loop_
_geom_angle_atom_site_label_1
_geom_angle_atom_site_label_2
_geom_angle_atom_site_label_3
_geom_angle
O1 Al1 N1 90.26(8)
O1 Al1 C29 111.45(11)
N1 Al1 C29 109.01(11)
O1 Al1 C33 115.07(11)
N1 Al1 C33 106.25(12)
C29 Al1 C33 120.19(13)
O1 Al2 N2 92.43(8)
O1 Al2 C37 108.12(13)
N2 Al2 C37 113.28(13)
O1 Al2 C41 110.83(14)
N2 Al2 C41 105.55(14)
C37 Al2 C41 122.53(17)
C16 O1 Al1 127.52(15)
C16 O1 Al2 111.99(15)
Al1 O1 Al2 118.69(9)
C1 N1 N2 107.5(2)
C1 N1 Al1 132.08(18)
N2 N1 Al1 116.81(14)
C3 N2 N1 108.0(2)
C3 N2 Al2 135.61(18)
N1 N2 Al2 115.47(15)
N1 C1 C2 109.0(2)
N1 C1 C4 123.3(2)
C2 C1 C4 127.7(2)
C3 C2 C1 106.5(2)
N2 C3 C2 109.0(2)
N2 C3 C10 122.7(2)
C2 C3 C10 128.3(2)
C5 C4 C9 119.1(3)
C5 C4 C1 121.2(3)
C9 C4 C1 119.6(3)
C4 C5 C6 120.1(4)
C7 C6 C5 120.2(5)
C6 C7 C8 120.6(5)
C7 C8 C9 120.1(5)
C4 C9 C8 119.8(5)
C11 C10 C15 118.7(3)
C11 C10 C3 122.5(3)
C15 C10 C3 118.8(3)
C10 C11 C12 121.0(4)
C13 C12 C11 120.6(5)
C12 C13 C14 119.0(4)
C13 C14 C15 120.0(4)
C10 C15 C14 120.6(4)
O1 C16 C23 112.6(2)
O1 C16 C17 111.5(2)
C23 C16 C17 112.3(2)
C22 C17 C18 118.2(3)
C22 C17 C16 122.7(3)
C18 C17 C16 119.0(3)
C17 C18 C19 120.0(4)
C20 C19 C18 120.5(4)
C19 C20 C21 120.4(4)
C20 C21 C22 120.2(4)
C17 C22 C21 120.7(4)
C28 C23 C24 118.5(3)
C28 C23 C16 123.3(3)
C24 C23 C16 118.1(3)
C25 C24 C23 120.7(4)
C26 C25 C24 120.3(4)
C25 C26 C27 120.0(4)
C26 C27 C28 119.7(4)
C23 C28 C27 120.8(4)
C30 C29 Al1 121.5(2)
C31 C30 C29 112.5(3)
C31 C30 C32 110.0(3)
C29 C30 C32 111.5(3)
C34 C33 Al1 118.1(2)
C35 C34 C36 110.2(4)
C35 C34 C33 111.4(4)
C36 C34 C33 112.3(3)
C38 C37 Al2 119.8(3)
C39 C38 C37 113.1(4)
C39 C38 C40 108.3(4)
C37 C38 C40 112.5(5)
C42 C41 Al2 119.8(4)
C43 C42 C44 109.3(6)
C43 C42 C41 112.8(6)
C44 C42 C41 114.2(5)

loop_
_geom_bond_atom_site_label_1
_geom_bond_atom_site_label_2
_geom_bond_distance
Al1 O1 1.8657(18)
Al1 N1 1.953(2)
Al1 C29 1.969(3)
Al1 C33 1.972(3)
Al2 O1 1.8683(18)
Al2 N2 1.918(2)
Al2 C37 1.950(4)
Al2 C41 1.978(4)
O1 C16 1.474(3)
N1 C1 1.347(3)
N1 N2 1.385(3)
N2 C3 1.355(3)
C1 C2 1.390(4)
C1 C4 1.490(4)
C2 C3 1.368(4)
C3 C10 1.481(4)
C4 C5 1.356(5)
C4 C9 1.376(5)
C5 C6 1.400(5)
C6 C7 1.338(7)
C7 C8 1.347(7)
C8 C9 1.394(6)
C10 C11 1.364(5)
C10 C15 1.371(5)
C11 C12 1.373(5)
C12 C13 1.372(7)
C13 C14 1.369(6)
C14 C15 1.390(6)
C16 C23 1.509(4)
C16 C17 1.513(4)
C17 C22 1.377(4)
C17 C18 1.379(4)
C18 C19 1.397(5)
C19 C20 1.345(6)
C20 C21 1.349(6)
C21 C22 1.388(5)
C23 C28 1.376(4)
C23 C24 1.381(4)
C24 C25 1.380(5)
C25 C26 1.364(6)
C26 C27 1.374(6)
C27 C28 1.390(5)
C29 C30 1.527(4)
C30 C31 1.498(6)
C30 C32 1.528(5)
C33 C34 1.530(4)
C34 C35 1.508(6)
C34 C36 1.526(6)
C37 C38 1.523(5)
C38 C39 1.510(6)
C38 C40 1.541(6)
C41 C42 1.511(7)
C42 C43 1.435(8)
C42 C44 1.447(7)
